data_1538474
loop_
_publ_author_name
'Philippot, E.'
'Ribes, M.'
'Lindqvist, O.'

_publ_section_title
;
 Structure cristalline de Na4 Ge4 S10
;
_journal_name_full 'Revue de Chimie Minerale'
_journal_page_first 477
_journal_page_last 489
_journal_volume 8
_journal_year 1971
_chemical_formula_sum 'Ge4 Na4 S10'
_chemical_name_systematic 'Na4 (Ge4 S10)'
_space_group_IT_number 63
_symmetry_space_group_name_Hall '-C 2c 2'
_symmetry_space_group_name_H-M 'C m c m'
_cell_angle_alpha 90
_cell_angle_beta 90
_cell_angle_gamma 90
_cell_formula_units_Z 4
_cell_length_a 12.847
_cell_length_b 12.901
_cell_length_c 10.476
_cell_volume 1736.283
_citation_journal_id_ASTM RVCMA8
_cod_data_source_file Philippot_RVCMA8_1971_724.cif
_cod_data_source_block Ge4Na4S10
_cod_database_code 1538474

loop_
_symmetry_equiv_pos_as_xyz
x,y,z
-x,-y,z+1/2
x,-y,-z
-x,y,-z+1/2
-x,-y,-z
x,y,-z-1/2
-x,y,z
x,-y,z-1/2
x+1/2,y+1/2,z
-x+1/2,-y+1/2,z+1/2
x+1/2,-y+1/2,-z
-x+1/2,y+1/2,-z+1/2
-x+1/2,-y+1/2,-z
x+1/2,y+1/2,-z-1/2
-x+1/2,y+1/2,z
x+1/2,-y+1/2,z-1/2

loop_
_atom_site_label
_atom_site_type_symbol
_atom_site_fract_x
_atom_site_fract_y
_atom_site_fract_z
_atom_site_occupancy
_atom_site_U_iso_or_equiv
Na1 Na+1 0.1489 0 0 1 0.0
S2 S-2 0.1443 0.353 0.077 1 0.0
Na2 Na+1 0.3358 0.2472 0.25 1 0.0
S5 S-2 0.2745 0.5486 0.25 1 0.0
S3 S-2 0 0.1549 0.25 1 0.0
S4 S-2 0 0.1571 -0.0827 1 0.0
Ge1 Ge+4 0 0.2556 0.0818 1 0.0
S1 S-2 0 0.5565 0.25 1 0.0
Ge2 Ge+4 0.1378 0.4543 0.25 1 0.0
